data_7001025
loop_
_publ_author_name
'Shuvaev, Konstantin V.'
'Abedin, Tareque S. M.'
'McClary, Corey A.'
'Dawe, Louise N.'
'Collins, Julie L.'
'Thompson, Laurence K.'

_publ_section_title
;
 Ligand directed self-assembly vs. metal ion coordination
 algorithm---when does the ligand or the metal take control?
;
_journal_issue 16
_journal_name_full 'Dalton Transactions'
_journal_page_first 2926
_journal_page_last 2939
_journal_paper_doi 10.1039/b818939k
_journal_year 2009
_chemical_formula_sum 'C48 H52 Cu6 N32 O24 S4'
_chemical_formula_weight 1970.65
_chemical_name_systematic
;
?
;
_space_group_IT_number 2
_symmetry_cell_setting triclinic
_symmetry_Int_Tables_number 2
_symmetry_space_group_name_Hall '-P 1'
_symmetry_space_group_name_H-M 'P -1'
_atom_sites_solution_hydrogens geom
_atom_sites_solution_primary direct
_atom_sites_solution_secondary difmap
_audit_creation_method SHELXL-97
_cell_angle_alpha 110.687(5)
_cell_angle_beta 90.754(4)
_cell_angle_gamma 91.055(4)
_cell_formula_units_Z 1
_cell_length_a 9.8087(17)
_cell_length_b 12.416(3)
_cell_length_c 15.647(3)
_cell_measurement_reflns_used 7340
_cell_measurement_temperature 138(2)
_cell_measurement_theta_max 30.6378
_cell_measurement_theta_min 2.6855
_cell_volume 1782.0(6)
_computing_cell_refinement 'CrystalClear (Rigaku/MSC Inc., 2005)'
_computing_data_collection 'CrystalClear (Rigaku/MSC Inc., 2005)'
_computing_data_reduction 'CrystalClear (Rigaku/MSC Inc., 2005)'
_computing_molecular_graphics 'CrystalStructure3.7.0(Rigaku/MSC Inc.,2005)'
_computing_publication_material 'CrystalStructure3.7.0(Rigaku/MSC Inc.,2005)'
_computing_structure_refinement 'SHELXL-97 (Beurskens, 1997)'
_computing_structure_solution 'ORIENT (Altomare et al., 1992)'
_diffrn_ambient_temperature 138(2)
_diffrn_detector_area_resol_mean 14.63
_diffrn_measured_fraction_theta_full 0.989
_diffrn_measured_fraction_theta_max 0.989
_diffrn_measurement_device_type 'Rigaku Saturn'
_diffrn_measurement_method \w
_diffrn_radiation_monochromator graphite
_diffrn_radiation_source 'fine-focus sealed tube'
_diffrn_radiation_type MoK\a
_diffrn_radiation_wavelength 0.71070
_diffrn_reflns_av_R_equivalents 0.0353
_diffrn_reflns_av_sigmaI/netI 0.0442
_diffrn_reflns_limit_h_max 12
_diffrn_reflns_limit_h_min -12
_diffrn_reflns_limit_k_max 15
_diffrn_reflns_limit_k_min -15
_diffrn_reflns_limit_l_max 19
_diffrn_reflns_limit_l_min -19
_diffrn_reflns_number 17058
_diffrn_reflns_theta_full 26.50
_diffrn_reflns_theta_max 26.50
_diffrn_reflns_theta_min 2.60
_exptl_absorpt_coefficient_mu 1.975
_exptl_absorpt_correction_T_max 0.9010
_exptl_absorpt_correction_T_min 0.7059
_exptl_absorpt_correction_type numerical
_exptl_absorpt_process_details '(T. Higashi, 2000)'
_exptl_crystal_colour Green
_exptl_crystal_density_diffrn 1.836
_exptl_crystal_density_method 'not measured'
_exptl_crystal_description Chip
_exptl_crystal_F_000 994
_exptl_crystal_size_max 0.23
_exptl_crystal_size_mid 0.23
_exptl_crystal_size_min 0.17
_refine_diff_density_max 1.398
_refine_diff_density_min -0.778
_refine_diff_density_rms 0.130
_refine_ls_extinction_method none
_refine_ls_goodness_of_fit_ref 1.091
_refine_ls_hydrogen_treatment constr
_refine_ls_matrix_type full
_refine_ls_number_parameters 515
_refine_ls_number_reflns 7317
_refine_ls_number_restraints 0
_refine_ls_restrained_S_all 1.091
_refine_ls_R_factor_all 0.0582
_refine_ls_R_factor_gt 0.0532
_refine_ls_shift/su_max 0.001
_refine_ls_shift/su_mean 0.000
_refine_ls_structure_factor_coef Fsqd
_refine_ls_weighting_details 'calc w=1/[\s^2^(Fo^2^)+(0.0711P)^2^+3.1917P] where P=(Fo^2^+2Fc^2^)/3'
_refine_ls_weighting_scheme calc
_refine_ls_wR_factor_gt 0.1356
_refine_ls_wR_factor_ref 0.1423
_reflns_number_gt 6507
_reflns_number_total 7317
_reflns_threshold_expression >2sigma(I)
_cod_data_source_file b818939k.txt
_cod_data_source_block Compound3
_cod_depositor_comments
;
The following automatic conversions were performed:
'_exptl_absorpt_correction_type' value 'Numerical' changed to 'numerical'
according to '/home/saulius/struct/CIF-dictionaries/cif_core.dic'
dictionary named 'cif_core.dic' version 2.4.1 from 2010-06-29.

Automatic conversion script
Id: cif_fix_enum 1527 2010-12-29 10:47:43Z saulius 
;
_cod_database_code 7001025

loop_
_symmetry_equiv_pos_as_xyz
'x, y, z'
'-x, -y, -z'

loop_
_atom_site_label
_atom_site_type_symbol
_atom_site_fract_x
_atom_site_fract_y
_atom_site_fract_z
_atom_site_U_iso_or_equiv
_atom_site_adp_type
_atom_site_occupancy
_atom_site_symmetry_multiplicity
_atom_site_calc_flag
_atom_site_refinement_flags
_atom_site_disorder_assembly
_atom_site_disorder_group
Cu1 Cu 0.21215(5) 0.20977(4) -0.03569(3) 0.01974(13) Uani 1 1 d . . .
Cu2 Cu 0.24506(4) 0.47029(4) 0.20047(3) 0.01839(13) Uani 1 1 d . . .
Cu3 Cu 0.11717(4) 0.78286(4) 0.35085(3) 0.01941(13) Uani 1 1 d . . .
S1 S -0.04116(11) 0.21384(11) -0.05020(7) 0.0332(3) Uani 1 1 d . . .
S2 S 0.53526(11) 0.31812(10) 0.36446(8) 0.0337(2) Uani 1 1 d . . .
O1 O -0.0421(3) 0.2171(2) 0.16510(19) 0.0255(6) Uani 1 1 d . . .
O2 O -0.0537(3) 0.8255(2) 0.41598(18) 0.0211(5) Uani 1 1 d . . .
O3 O -0.2370(3) 0.7620(2) 0.46916(17) 0.0221(5) Uani 1 1 d . . .
O4 O 0.3903(3) 0.7584(2) 0.15967(18) 0.0252(6) Uani 1 1 d . . .
O5 O 0.2512(3) 0.1928(2) -0.16065(17) 0.0225(6) Uani 1 1 d . . .
O6 O 0.2846(3) 0.2956(2) -0.25118(17) 0.0259(6) Uani 1 1 d . . .
O7 O 0.3631(3) 0.9739(2) 0.26999(19) 0.0273(6) Uani 1 1 d . . .
O8 O 0.0925(3) 0.8937(3) 0.7104(2) 0.0380(7) Uani 1 1 d . . .
O9 O 0.0621(3) 0.6972(3) 0.5561(2) 0.0399(8) Uani 1 1 d . . .
O10 O 0.2595(3) 0.5609(3) 0.4498(2) 0.0389(7) Uani 1 1 d . . .
O11 O 0.1852(3) 0.3275(3) 0.3769(2) 0.0321(7) Uani 1 1 d . . .
O12 O 0.1294(3) 0.0368(3) 0.3737(2) 0.0336(7) Uani 1 1 d . . .
N1 N 0.2817(3) 0.0530(3) -0.0468(2) 0.0201(6) Uani 1 1 d . . .
N2 N 0.3854(4) -0.1494(3) -0.0376(2) 0.0265(7) Uani 1 1 d . . .
N3 N 0.2566(3) 0.1357(3) 0.1976(2) 0.0233(7) Uani 1 1 d . . .
H4 H 0.2293 0.1952 0.2438 0.028 Uiso 1 1 calc R . .
H5 H 0.2877 0.0749 0.2073 0.028 Uiso 1 1 calc R . .
N4 N 0.2064(3) 0.2230(3) 0.0911(2) 0.0198(6) Uani 1 1 d . . .
N5 N 0.1551(3) 0.3192(3) 0.1596(2) 0.0188(6) Uani 1 1 d . . .
N6 N 0.0607(3) 0.5095(2) 0.2686(2) 0.0185(6) Uani 1 1 d . . .
N7 N 0.0211(3) 0.6129(3) 0.3235(2) 0.0193(6) Uani 1 1 d . . .
N8 N 0.2289(3) 0.8623(3) 0.4661(2) 0.0191(6) Uani 1 1 d . . .
N9 N 0.4153(3) 0.9664(3) 0.6071(2) 0.0238(7) Uani 1 1 d . . .
N10 N 0.5111(3) 0.6865(3) 0.3628(2) 0.0260(7) Uani 1 1 d . . .
H11 H 0.5304 0.6319 0.3109 0.031 Uiso 1 1 calc R . .
H12 H 0.5703 0.7062 0.4088 0.031 Uiso 1 1 calc R . .
N11 N 0.2960(3) 0.7193(3) 0.3101(2) 0.0186(6) Uani 1 1 d . . .
N12 N 0.3111(3) 0.6297(2) 0.22545(19) 0.0183(6) Uani 1 1 d . . .
N13 N 0.2900(3) 0.4657(3) 0.0655(2) 0.0186(6) Uani 1 1 d . . .
N14 N 0.2746(3) 0.3779(2) -0.0136(2) 0.0189(6) Uani 1 1 d . . .
N15 N -0.0624(3) 0.2079(3) -0.2307(2) 0.0249(7) Uani 1 1 d . . .
N16 N 0.4225(3) 0.4148(3) 0.2433(2) 0.0259(7) Uani 1 1 d . . .
C1 C 0.3175(4) -0.0324(3) -0.1228(3) 0.0232(8) Uani 1 1 d . . .
H1 H 0.3070 -0.0247 -0.1808 0.028 Uiso 1 1 calc R . .
C2 C 0.3702(4) -0.1327(3) -0.1162(3) 0.0263(8) Uani 1 1 d . . .
H2 H 0.3964 -0.1918 -0.1706 0.032 Uiso 1 1 calc R . .
C3 C 0.3465(4) -0.0635(3) 0.0376(3) 0.0228(8) Uani 1 1 d . . .
H3 H 0.3542 -0.0728 0.0952 0.027 Uiso 1 1 calc R . .
C4 C 0.2955(4) 0.0379(3) 0.0338(2) 0.0198(7) Uani 1 1 d . . .
C5 C 0.2507(4) 0.1376(3) 0.1135(2) 0.0187(7) Uani 1 1 d . . .
C6 C 0.0304(4) 0.3049(3) 0.1873(2) 0.0189(7) Uani 1 1 d . . .
C7 C -0.0204(4) 0.4169(3) 0.2536(2) 0.0189(7) Uani 1 1 d . . .
C8 C -0.1460(4) 0.4228(3) 0.2964(3) 0.0232(8) Uani 1 1 d . . .
H6 H -0.2016 0.3558 0.2862 0.028 Uiso 1 1 calc R . .
C9 C -0.1860(4) 0.5291(3) 0.3538(3) 0.0228(8) Uani 1 1 d . . .
H7 H -0.2696 0.5381 0.3852 0.027 Uiso 1 1 calc R . .
C10 C -0.0990(4) 0.6228(3) 0.3639(2) 0.0202(7) Uani 1 1 d . . .
C11 C -0.1336(4) 0.7471(3) 0.4213(2) 0.0193(7) Uani 1 1 d . . .
C12 C 0.1917(4) 0.9458(3) 0.5414(2) 0.0225(8) Uani 1 1 d . . .
H8 H 0.1000 0.9702 0.5472 0.027 Uiso 1 1 calc R . .
C13 C 0.2857(4) 0.9981(3) 0.6120(3) 0.0259(8) Uani 1 1 d . . .
H9 H 0.2566 1.0579 0.6652 0.031 Uiso 1 1 calc R . .
C14 C 0.4520(4) 0.8813(3) 0.5306(2) 0.0219(7) Uani 1 1 d . . .
H10 H 0.5433 0.8559 0.5253 0.026 Uiso 1 1 calc R . .
C15 C 0.3600(4) 0.8299(3) 0.4597(2) 0.0183(7) Uani 1 1 d . . .
C16 C 0.3930(4) 0.7390(3) 0.3717(2) 0.0176(7) Uani 1 1 d . . .
C17 C 0.3475(4) 0.6628(3) 0.1574(2) 0.0199(7) Uani 1 1 d . . .
C18 C 0.3325(4) 0.5685(3) 0.0650(2) 0.0196(7) Uani 1 1 d . . .
C19 C 0.3590(4) 0.5897(3) -0.0150(3) 0.0240(8) Uani 1 1 d . . .
H13 H 0.3881 0.6638 -0.0135 0.029 Uiso 1 1 calc R . .
C20 C 0.3414(4) 0.4991(3) -0.0960(3) 0.0236(8) Uani 1 1 d . . .
H14 H 0.3574 0.5084 -0.1528 0.028 Uiso 1 1 calc R . .
C21 C 0.2988(4) 0.3924(3) -0.0923(2) 0.0199(7) Uani 1 1 d . . .
C22 C 0.2768(4) 0.2853(3) -0.1765(2) 0.0204(7) Uani 1 1 d . . .
C23 C -0.0521(4) 0.2104(4) -0.1561(3) 0.0259(8) Uani 1 1 d . . .
C24 C 0.4683(4) 0.3758(3) 0.2952(3) 0.0248(8) Uani 1 1 d . . .

loop_
_atom_site_aniso_label
_atom_site_aniso_U_11
_atom_site_aniso_U_22
_atom_site_aniso_U_33
_atom_site_aniso_U_23
_atom_site_aniso_U_13
_atom_site_aniso_U_12
Cu1 0.0271(3) 0.0169(2) 0.0142(2) 0.00413(17) 0.00064(17) 0.00219(18)
Cu2 0.0213(2) 0.0157(2) 0.0166(2) 0.00384(17) 0.00154(17) 0.00154(18)
Cu3 0.0186(2) 0.0209(2) 0.0157(2) 0.00262(18) -0.00059(17) 0.00334(18)
S1 0.0238(5) 0.0565(7) 0.0228(5) 0.0185(5) -0.0008(4) 0.0010(5)
S2 0.0319(6) 0.0421(6) 0.0331(6) 0.0209(5) -0.0046(4) 0.0005(5)
O1 0.0275(14) 0.0201(13) 0.0257(14) 0.0042(11) 0.0027(11) -0.0022(11)
O2 0.0188(13) 0.0191(12) 0.0241(13) 0.0056(10) 0.0013(10) 0.0044(10)
O3 0.0188(13) 0.0251(13) 0.0202(13) 0.0051(11) 0.0040(10) 0.0040(11)
O4 0.0365(16) 0.0161(12) 0.0199(13) 0.0025(10) 0.0045(11) -0.0030(11)
O5 0.0296(14) 0.0174(12) 0.0170(12) 0.0018(10) -0.0007(10) -0.0013(11)
O6 0.0325(15) 0.0287(14) 0.0154(13) 0.0068(11) -0.0004(11) -0.0044(12)
O7 0.0337(15) 0.0222(13) 0.0238(14) 0.0055(11) -0.0034(11) 0.0044(12)
O8 0.0395(18) 0.0447(18) 0.0333(17) 0.0185(15) -0.0017(14) -0.0052(15)
O9 0.0454(19) 0.0407(18) 0.0344(17) 0.0141(15) 0.0037(15) 0.0009(15)
O10 0.0390(18) 0.0379(17) 0.0397(18) 0.0136(15) -0.0003(14) 0.0038(14)
O11 0.0327(16) 0.0371(16) 0.0262(15) 0.0106(13) 0.0001(12) 0.0020(13)
O12 0.0404(17) 0.0329(16) 0.0248(15) 0.0071(12) 0.0001(13) -0.0010(14)
N1 0.0224(15) 0.0180(14) 0.0174(15) 0.0033(12) -0.0001(12) 0.0007(12)
N2 0.0319(18) 0.0218(16) 0.0237(16) 0.0049(13) 0.0056(14) 0.0060(14)
N3 0.0341(18) 0.0187(15) 0.0159(15) 0.0041(12) 0.0037(13) 0.0067(14)
N4 0.0248(16) 0.0145(14) 0.0178(15) 0.0024(12) 0.0035(12) 0.0034(12)
N5 0.0224(15) 0.0161(14) 0.0143(14) 0.0007(11) 0.0016(12) 0.0027(12)
N6 0.0217(15) 0.0148(14) 0.0176(14) 0.0038(12) 0.0010(12) 0.0031(12)
N7 0.0208(15) 0.0181(14) 0.0176(14) 0.0043(12) -0.0010(12) 0.0038(12)
N8 0.0213(15) 0.0195(14) 0.0159(14) 0.0055(12) 0.0009(12) 0.0017(12)
N9 0.0276(17) 0.0214(15) 0.0174(15) 0.0009(12) -0.0042(13) -0.0006(13)
N10 0.0227(16) 0.0312(18) 0.0168(15) -0.0008(13) 0.0009(12) 0.0058(14)
N11 0.0221(15) 0.0173(14) 0.0130(14) 0.0009(11) -0.0009(11) 0.0022(12)
N12 0.0227(15) 0.0153(14) 0.0129(14) 0.0001(11) -0.0017(11) 0.0001(12)
N13 0.0230(15) 0.0171(14) 0.0134(14) 0.0025(11) -0.0002(11) 0.0017(12)
N14 0.0258(16) 0.0142(14) 0.0149(14) 0.0030(11) 0.0005(12) 0.0009(12)
N15 0.0202(16) 0.0328(18) 0.0216(16) 0.0096(14) -0.0022(12) 0.0037(14)
N16 0.0292(18) 0.0210(16) 0.0273(17) 0.0084(14) 0.0002(14) 0.0033(14)
C1 0.029(2) 0.0179(17) 0.0181(17) 0.0011(14) 0.0000(15) 0.0009(15)
C2 0.030(2) 0.0222(19) 0.0215(18) 0.0009(15) 0.0013(15) 0.0008(16)
C3 0.0250(19) 0.0227(18) 0.0206(18) 0.0076(15) 0.0030(15) 0.0011(15)
C4 0.0215(18) 0.0186(17) 0.0165(17) 0.0031(14) 0.0019(13) -0.0025(14)
C5 0.0185(17) 0.0183(16) 0.0174(17) 0.0038(14) 0.0001(13) 0.0021(14)
C6 0.0206(18) 0.0174(17) 0.0185(17) 0.0058(14) 0.0004(14) 0.0038(14)
C7 0.0202(17) 0.0211(17) 0.0160(16) 0.0074(14) -0.0008(13) 0.0007(14)
C8 0.0257(19) 0.0206(18) 0.0247(19) 0.0097(15) 0.0008(15) 0.0002(15)
C9 0.0209(18) 0.0253(18) 0.0228(18) 0.0090(15) 0.0010(14) 0.0050(15)
C10 0.0210(18) 0.0217(18) 0.0200(17) 0.0097(14) -0.0012(14) 0.0037(14)
C11 0.0220(18) 0.0225(18) 0.0115(15) 0.0037(13) -0.0034(13) 0.0066(15)
C12 0.0257(19) 0.0208(18) 0.0184(17) 0.0036(14) 0.0023(14) 0.0036(15)
C13 0.035(2) 0.0181(17) 0.0198(18) 0.0010(14) 0.0027(16) 0.0022(16)
C14 0.0203(18) 0.0221(18) 0.0193(17) 0.0025(14) -0.0028(14) 0.0003(15)
C15 0.0194(17) 0.0175(16) 0.0178(17) 0.0058(14) 0.0001(13) 0.0014(14)
C16 0.0179(17) 0.0184(16) 0.0146(16) 0.0036(13) 0.0009(13) 0.0008(14)
C17 0.0222(18) 0.0195(17) 0.0170(17) 0.0050(14) 0.0009(14) 0.0033(14)
C18 0.0219(18) 0.0200(17) 0.0158(17) 0.0044(14) 0.0013(13) 0.0064(14)
C19 0.029(2) 0.0203(18) 0.0232(19) 0.0086(15) 0.0003(15) 0.0013(15)
C20 0.029(2) 0.0239(18) 0.0187(17) 0.0091(15) 0.0005(15) 0.0006(16)
C21 0.0237(18) 0.0176(17) 0.0171(17) 0.0044(14) 0.0006(14) 0.0001(14)
C22 0.0217(18) 0.0196(17) 0.0160(17) 0.0017(14) 0.0004(13) 0.0003(14)
C23 0.0204(19) 0.031(2) 0.026(2) 0.0110(16) -0.0066(15) -0.0037(16)
C24 0.0222(19) 0.0242(19) 0.0248(19) 0.0046(15) 0.0020(15) 0.0017(15)

loop_
_atom_type_symbol
_atom_type_description
_atom_type_scat_dispersion_real
_atom_type_scat_dispersion_imag
_atom_type_scat_source
C C 0.0033 0.0016 'International Tables Vol C Tables 4.2.6.8 and 6.1.1.4'
H H 0.0000 0.0000 'International Tables Vol C Tables 4.2.6.8 and 6.1.1.4'
Cu Cu 0.3201 1.2651 'International Tables Vol C Tables 4.2.6.8 and 6.1.1.4'
N N 0.0061 0.0033 'International Tables Vol C Tables 4.2.6.8 and 6.1.1.4'
O O 0.0106 0.0060 'International Tables Vol C Tables 4.2.6.8 and 6.1.1.4'
S S 0.1246 0.1234 'International Tables Vol C Tables 4.2.6.8 and 6.1.1.4'

loop_
_geom_angle_atom_site_label_1
_geom_angle_atom_site_label_2
_geom_angle_atom_site_label_3
_geom_angle
_geom_angle_site_symmetry_1
_geom_angle_site_symmetry_3
_geom_angle_publ_flag
N4 Cu1 O5 170.12(12) . . ?
N4 Cu1 N1 80.46(12) . . ?
O5 Cu1 N1 94.55(11) . . ?
N4 Cu1 N14 97.24(12) . . ?
O5 Cu1 N14 81.55(11) . . ?
N1 Cu1 N14 142.93(13) . . ?
N4 Cu1 S1 93.01(10) . . ?
O5 Cu1 S1 96.81(8) . . ?
N1 Cu1 S1 113.32(9) . . ?
N14 Cu1 S1 103.74(9) . . ?
N5 Cu2 N12 168.86(13) . . ?
N5 Cu2 N16 94.44(13) . . ?
N12 Cu2 N16 95.87(13) . . ?
N5 Cu2 N6 79.23(12) . . ?
N12 Cu2 N6 97.58(12) . . ?
N16 Cu2 N6 128.12(13) . . ?
N5 Cu2 N13 94.80(12) . . ?
N12 Cu2 N13 78.66(12) . . ?
N16 Cu2 N13 103.79(12) . . ?
N6 Cu2 N13 127.95(12) . . ?
O2 Cu3 N11 164.17(12) . . ?
O2 Cu3 N15 99.92(12) . 2_565 ?
N11 Cu3 N15 94.51(13) . 2_565 ?
O2 Cu3 N8 91.81(12) . . ?
N11 Cu3 N8 80.21(12) . . ?
N15 Cu3 N8 143.62(13) 2_565 . ?
O2 Cu3 N7 79.05(11) . . ?
N11 Cu3 N7 93.38(12) . . ?
N15 Cu3 N7 94.74(13) 2_565 . ?
N8 Cu3 N7 121.38(12) . . ?
C23 S1 Cu1 98.54(14) . . ?
C11 O2 Cu3 119.2(2) . . ?
C22 O5 Cu1 116.8(2) . . ?
C1 N1 C4 118.5(3) . . ?
C1 N1 Cu1 127.9(3) . . ?
C4 N1 Cu1 113.6(2) . . ?
C2 N2 C3 116.4(3) . . ?
C5 N4 N5 118.7(3) . . ?
C5 N4 Cu1 118.5(2) . . ?
N5 N4 Cu1 122.8(2) . . ?
C6 N5 N4 115.3(3) . . ?
C6 N5 Cu2 120.9(2) . . ?
N4 N5 Cu2 123.2(2) . . ?
C7 N6 N7 120.1(3) . . ?
C7 N6 Cu2 112.7(2) . . ?
N7 N6 Cu2 127.2(2) . . ?
C10 N7 N6 119.6(3) . . ?
C10 N7 Cu3 110.7(2) . . ?
N6 N7 Cu3 129.4(2) . . ?
C12 N8 C15 118.3(3) . . ?
C12 N8 Cu3 128.1(3) . . ?
C15 N8 Cu3 113.3(2) . . ?
C13 N9 C14 117.1(3) . . ?
C16 N11 N12 118.7(3) . . ?
C16 N11 Cu3 117.5(2) . . ?
N12 N11 Cu3 121.3(2) . . ?
C17 N12 N11 115.3(3) . . ?
C17 N12 Cu2 120.1(2) . . ?
N11 N12 Cu2 123.3(2) . . ?
N14 N13 C18 119.2(3) . . ?
N14 N13 Cu2 128.6(2) . . ?
C18 N13 Cu2 112.1(2) . . ?
C21 N14 N13 120.6(3) . . ?
C21 N14 Cu1 110.9(2) . . ?
N13 N14 Cu1 128.5(2) . . ?
C23 N15 Cu3 168.4(3) . 2_565 ?
C24 N16 Cu2 144.3(3) . . ?
N1 C1 C2 119.5(4) . . ?
N2 C2 C1 123.2(4) . . ?
N2 C3 C4 122.0(3) . . ?
N1 C4 C3 120.4(3) . . ?
N1 C4 C5 113.9(3) . . ?
C3 C4 C5 125.7(3) . . ?
N4 C5 N3 125.3(3) . . ?
N4 C5 C4 113.4(3) . . ?
N3 C5 C4 121.3(3) . . ?
O1 C6 N5 128.9(3) . . ?
O1 C6 C7 120.3(3) . . ?
N5 C6 C7 110.8(3) . . ?
N6 C7 C8 122.1(3) . . ?
N6 C7 C6 116.2(3) . . ?
C8 C7 C6 121.6(3) . . ?
C9 C8 C7 117.7(4) . . ?
C8 C9 C10 117.3(3) . . ?
N7 C10 C9 123.0(3) . . ?
N7 C10 C11 113.8(3) . . ?
C9 C10 C11 123.2(3) . . ?
O3 C11 O2 125.8(3) . . ?
O3 C11 C10 117.4(3) . . ?
O2 C11 C10 116.7(3) . . ?
N8 C12 C13 120.7(4) . . ?
N9 C13 C12 121.8(3) . . ?
N9 C14 C15 121.6(3) . . ?
N8 C15 C14 120.5(3) . . ?
N8 C15 C16 114.4(3) . . ?
C14 C15 C16 125.1(3) . . ?
N11 C16 N10 126.9(3) . . ?
N11 C16 C15 113.2(3) . . ?
N10 C16 C15 119.9(3) . . ?
O4 C17 N12 129.2(3) . . ?
O4 C17 C18 117.4(3) . . ?
N12 C17 C18 113.3(3) . . ?
N13 C18 C19 123.0(3) . . ?
N13 C18 C17 115.7(3) . . ?
C19 C18 C17 121.2(3) . . ?
C20 C19 C18 117.2(3) . . ?
C19 C20 C21 117.9(3) . . ?
N14 C21 C20 122.1(3) . . ?
N14 C21 C22 114.7(3) . . ?
C20 C21 C22 123.2(3) . . ?
O6 C22 O5 127.1(3) . . ?
O6 C22 C21 117.8(3) . . ?
O5 C22 C21 115.1(3) . . ?
N15 C23 S1 178.7(4) . . ?
N16 C24 S2 177.9(4) . . ?

loop_
_geom_bond_atom_site_label_1
_geom_bond_atom_site_label_2
_geom_bond_distance
_geom_bond_site_symmetry_2
_geom_bond_publ_flag
Cu1 N4 1.933(3) . ?
Cu1 O5 1.935(3) . ?
Cu1 N1 2.024(3) . ?
Cu1 N14 2.071(3) . ?
Cu1 S1 2.4951(12) . ?
Cu2 N5 1.945(3) . ?
Cu2 N12 1.972(3) . ?
Cu2 N16 2.072(3) . ?
Cu2 N6 2.088(3) . ?
Cu2 N13 2.144(3) . ?
Cu3 O2 1.955(3) . ?
Cu3 N11 1.957(3) . ?
Cu3 N15 1.991(3) 2_565 ?
Cu3 N8 2.020(3) . ?
Cu3 N7 2.191(3) . ?
S1 C23 1.645(4) . ?
S2 C24 1.632(4) . ?
O1 C6 1.229(4) . ?
O2 C11 1.264(5) . ?
O3 C11 1.246(4) . ?
O4 C17 1.241(4) . ?
O5 C22 1.278(5) . ?
O6 C22 1.223(4) . ?
N1 C1 1.339(4) . ?
N1 C4 1.344(5) . ?
N2 C2 1.324(5) . ?
N2 C3 1.345(5) . ?
N3 C5 1.326(5) . ?
N4 C5 1.308(5) . ?
N4 N5 1.401(4) . ?
N5 C6 1.333(5) . ?
N6 C7 1.335(5) . ?
N6 N7 1.336(4) . ?
N7 C10 1.331(5) . ?
N8 C12 1.326(5) . ?
N8 C15 1.349(5) . ?
N9 C13 1.333(5) . ?
N9 C14 1.346(5) . ?
N10 C16 1.325(5) . ?
N11 C16 1.302(5) . ?
N11 N12 1.409(4) . ?
N12 C17 1.320(5) . ?
N13 N14 1.333(4) . ?
N13 C18 1.338(5) . ?
N14 C21 1.329(5) . ?
N15 C23 1.160(5) . ?
N15 Cu3 1.991(3) 2_565 ?
N16 C24 1.171(5) . ?
C1 C2 1.393(5) . ?
C3 C4 1.384(5) . ?
C4 C5 1.492(5) . ?
C6 C7 1.509(5) . ?
C7 C8 1.401(5) . ?
C8 C9 1.375(5) . ?
C9 C10 1.391(5) . ?
C10 C11 1.534(5) . ?
C12 C13 1.391(5) . ?
C14 C15 1.380(5) . ?
C15 C16 1.483(5) . ?
C17 C18 1.508(5) . ?
C18 C19 1.395(5) . ?
C19 C20 1.371(5) . ?
C20 C21 1.403(5) . ?
C21 C22 1.516(5) . ?
